data_2225345
loop_
_publ_author_name
'Liu, Jian-Feng'
'Xu, Xue-Dan'
'Li, Hua-Qiong'
'Zhao, Guo-Liang'

_publ_section_title
Tetrakis(\m-3,4-dimethoxyphenylacetato)bis[(3,4-dimethoxyphenylacetato)(1,10-phenanthroline)dysprosium(III)]
_journal_coeditor_code PV2234
_journal_issue 3
_journal_name_full 'Acta Crystallographica Section E'
_journal_page_first m291
_journal_paper_doi 10.1107/S1600536810005143
_journal_volume 66
_journal_year 2010
_chemical_formula_iupac '[Dy2 (C10 H11 O4)6 (C12 H8 N2)2]'
_chemical_formula_moiety 'C84 H82 Dy2 N4 O24'
_chemical_formula_sum 'C84 H82 Dy2 N4 O24'
_chemical_formula_weight 1856.54
_chemical_name_systematic
;
Tetrakis(\m-3,4-dimethoxyphenylacetato)bis[(3,4-
dimethoxyphenylacetato)(1,10-phenanthroline)dysprosium(III)]
;
_space_group_IT_number 2
_symmetry_cell_setting triclinic
_symmetry_space_group_name_Hall '-P 1'
_symmetry_space_group_name_H-M 'P -1'
_atom_sites_solution_hydrogens geom
_atom_sites_solution_primary direct
_atom_sites_solution_secondary difmap
_audit_creation_method SHELXL-97
_cell_angle_alpha 90.9680(10)
_cell_angle_beta 103.4610(10)
_cell_angle_gamma 115.5230(10)
_cell_formula_units_Z 1
_cell_length_a 12.3287(2)
_cell_length_b 12.3843(3)
_cell_length_c 14.6667(3)
_cell_measurement_reflns_used 9399
_cell_measurement_temperature 296(2)
_cell_measurement_theta_max 25.00
_cell_measurement_theta_min 1.84
_cell_volume 1947.70(7)
_computing_cell_refinement 'SAINT (Bruker, 2006)'
_computing_data_collection 'APEX2 (Bruker, 2006)'
_computing_data_reduction 'SAINT (Bruker, 2006)'
_computing_molecular_graphics 'SHELXTL (Sheldrick, 2008)'
_computing_publication_material 'SHELXTL (Sheldrick, 2008)'
_computing_structure_refinement 'SHELXL (Sheldrick, 2008)'
_computing_structure_solution 'SHELXS (Sheldrick, 2008)'
_diffrn_ambient_temperature 296(2)
_diffrn_measured_fraction_theta_full 0.999
_diffrn_measured_fraction_theta_max 0.999
_diffrn_measurement_device_type 'Bruker APEXII CCD area-detector'
_diffrn_measurement_method 'phi and omega scans'
_diffrn_radiation_monochromator graphite
_diffrn_radiation_source 'fine-focus sealed tube'
_diffrn_radiation_type MoK\a
_diffrn_radiation_wavelength 0.71073
_diffrn_reflns_av_R_equivalents 0.0350
_diffrn_reflns_av_sigmaI/netI 0.0361
_diffrn_reflns_limit_h_max 14
_diffrn_reflns_limit_h_min -13
_diffrn_reflns_limit_k_max 14
_diffrn_reflns_limit_k_min -14
_diffrn_reflns_limit_l_max 17
_diffrn_reflns_limit_l_min -17
_diffrn_reflns_number 26184
_diffrn_reflns_theta_full 25.00
_diffrn_reflns_theta_max 25.00
_diffrn_reflns_theta_min 1.84
_diffrn_standards_decay_% 0
_diffrn_standards_interval_count 0
_diffrn_standards_interval_time 0
_diffrn_standards_number 0
_exptl_absorpt_coefficient_mu 1.986
_exptl_absorpt_correction_T_max .874
_exptl_absorpt_correction_T_min .641
_exptl_absorpt_correction_type multi-scan
_exptl_absorpt_process_details '(SADABS; Sheldrick, 1996)'
_exptl_crystal_colour pink
_exptl_crystal_density_diffrn 1.583
_exptl_crystal_density_method 'not measured'
_exptl_crystal_description plate
_exptl_crystal_F_000 938
_exptl_crystal_size_max .426
_exptl_crystal_size_mid .191
_exptl_crystal_size_min .068
_refine_diff_density_max 0.618
_refine_diff_density_min -0.415
_refine_ls_extinction_method none
_refine_ls_goodness_of_fit_ref 1.026
_refine_ls_hydrogen_treatment constr
_refine_ls_matrix_type full
_refine_ls_number_parameters 514
_refine_ls_number_reflns 6861
_refine_ls_number_restraints 0
_refine_ls_restrained_S_all 1.026
_refine_ls_R_factor_gt 0.0275
_refine_ls_shift/su_max 0.003
_refine_ls_shift/su_mean 0.000
_refine_ls_structure_factor_coef Fsqd
_refine_ls_weighting_details 'calc w=1/[\s^2^(Fo^2^)+(0.0353P)^2^+0.1683P] where P=(Fo^2^+2Fc^2^)/3'
_refine_ls_weighting_scheme calc
_refine_ls_wR_factor_gt 0.0629
_refine_ls_wR_factor_ref 0.0664
_reflns_number_gt 5927
_reflns_number_total 6861
_reflns_threshold_expression >2sigma(I)
_cod_data_source_file pv2234.cif
_cod_data_source_block I
_cod_depositor_comments
;
The following automatic conversions were performed:
'_symmetry_cell_setting' value 'Triclinic' changed to 'triclinic'
according to '/home/saulius/struct/CIF-dictionaries/cif_core.dic'
dictionary named 'cif_core.dic' version 2.4.1 from 2010-06-29.

Automatic conversion script
Id: cif_fix_enum 1527 2010-12-29 10:47:43Z saulius 

The following automatic conversions were performed:

'_symmetry_cell_setting' value 'Triclinic' changed to 'triclinic'
according to /home/saulius/struct/CIF-dictionaries/cif_core.dic
dictionary named 'cif_core.dic' version 2.4.1 from 2010-06-29.

Automatic conversion script
Id: cif_fix_values 1715 2011-07-08 13:25:40Z adriana 
;
_cod_original_sg_symbol_Hall '-p 1'
_cod_database_code 2225345
_cod_database_fobs_code 2225345

loop_
_symmetry_equiv_pos_as_xyz
'x, y, z'
'-x, -y, -z'

loop_
_atom_site_type_symbol
_atom_site_label
_atom_site_fract_x
_atom_site_fract_y
_atom_site_fract_z
_atom_site_U_iso_or_equiv
_atom_site_adp_type
_atom_site_calc_flag
_atom_site_refinement_flags
_atom_site_occupancy
_atom_site_disorder_assembly
_atom_site_disorder_group
Dy Dy 0.177981(13) 0.606337(14) 0.531660(10) 0.04130(7) Uani d . 1 . .
N N1 0.3869(2) 0.6453(2) 0.5047(2) 0.0503(7) Uani d . 1 . .
O O1 0.2349(3) 1.0157(3) 0.06745(19) 0.0829(9) Uani d . 1 . .
C C1 0.3116(5) 1.0035(5) 0.0144(3) 0.1012(17) Uani d . 1 . .
H H1A 0.2851 1.0170 -0.0494 0.152 Uiso calc R 1 . .
H H1B 0.3055 0.9235 0.0144 0.152 Uiso calc R 1 . .
H H1C 0.3965 1.0616 0.0422 0.152 Uiso calc R 1 . .
N N2 0.3613(2) 0.6607(2) 0.68308(19) 0.0459(7) Uani d . 1 . .
C C2 0.2595(3) 0.9987(3) 0.1610(2) 0.0562(9) Uani d . 1 . .
O O2 0.1032(3) 1.0566(3) 0.1614(2) 0.0796(8) Uani d . 1 . .
O O3 0.2631(2) 0.8206(2) 0.56316(15) 0.0566(6) Uani d . 1 . .
C C3 0.3471(4) 0.9643(4) 0.2054(3) 0.0642(10) Uani d . 1 . .
H H3A 0.3941 0.9475 0.1713 0.077 Uiso calc R 1 . .
O O4 0.2246(2) 0.7496(2) 0.41548(15) 0.0475(5) Uani d . 1 . .
C C4 0.3663(4) 0.9542(4) 0.3007(3) 0.0642(10) Uani d . 1 . .
H H4A 0.4269 0.9313 0.3305 0.077 Uiso calc R 1 . .
O O5 0.3890(2) 0.2633(2) 0.86802(17) 0.0673(7) Uani d . 1 . .
C C5 0.2964(3) 0.9778(3) 0.3524(2) 0.0524(9) Uani d . 1 . .
O O6 0.3680(2) 0.0570(2) 0.80505(16) 0.0532(6) Uani d . 1 . .
C C6 0.2069(3) 1.0102(3) 0.3066(2) 0.0545(9) Uani d . 1 . .
H H6A 0.1586 1.0251 0.3404 0.065 Uiso calc R 1 . .
O O7 0.2059(2) 0.4291(2) 0.58527(16) 0.0494(6) Uani d . 1 . .
C C7 0.1870(3) 1.0212(3) 0.2118(3) 0.0566(9) Uani d . 1 . .
O O8 0.01314(19) 0.4012(2) 0.54405(14) 0.0460(5) Uani d . 1 . .
C C8 0.0165(4) 1.0668(4) 0.2060(4) 0.0875(14) Uani d . 1 . .
H H8A -0.0363 1.0931 0.1633 0.131 Uiso calc R 1 . .
H H8B 0.0609 1.1246 0.2621 0.131 Uiso calc R 1 . .
H H8C -0.0335 0.9897 0.2226 0.131 Uiso calc R 1 . .
O O9 -0.1582(3) 0.6792(3) -0.0064(2) 0.0863(9) Uani d . 1 . .
C C9 0.3152(4) 0.9648(3) 0.4557(2) 0.0599(10) Uani d . 1 . .
H H9A 0.2761 1.0058 0.4827 0.072 Uiso calc R 1 . .
H H9B 0.4039 1.0056 0.4865 0.072 Uiso calc R 1 . .
C C10 0.2645(3) 0.8366(3) 0.4783(2) 0.0452(8) Uani d . 1 . .
O O10 -0.2506(3) 0.4530(3) -0.0641(2) 0.0989(11) Uani d . 1 . .
O O11 0.1139(2) 0.4816(2) 0.38781(15) 0.0482(6) Uani d . 1 . .
C C11 0.4211(4) 0.3853(4) 0.8958(3) 0.0858(14) Uani d . 1 . .
H H11A 0.4817 0.4130 0.9562 0.129 Uiso calc R 1 . .
H H11B 0.3479 0.3923 0.9005 0.129 Uiso calc R 1 . .
H H11C 0.4553 0.4335 0.8497 0.129 Uiso calc R 1 . .
C C12 0.3019(3) 0.2086(3) 0.7835(2) 0.0449(8) Uani d . 1 . .
O O12 -0.0940(2) 0.3744(2) 0.34464(14) 0.0528(6) Uani d . 1 . .
C C13 0.2243(3) 0.2534(3) 0.7331(2) 0.0457(8) Uani d . 1 . .
H H13A 0.2298 0.3261 0.7571 0.055 Uiso calc R 1 . .
C C14 0.1386(3) 0.1928(3) 0.6477(2) 0.0464(8) Uani d . 1 . .
C C15 0.1379(3) 0.0886(3) 0.6125(2) 0.0589(10) Uani d . 1 . .
H H15A 0.0858 0.0494 0.5531 0.071 Uiso calc R 1 . .
C C16 0.2124(3) 0.0407(3) 0.6630(2) 0.0544(9) Uani d . 1 . .
H H16A 0.2074 -0.0315 0.6383 0.065 Uiso calc R 1 . .
C C17 0.2931(3) 0.0986(3) 0.7490(2) 0.0422(7) Uani d . 1 . .
C C18 0.3356(4) -0.0674(3) 0.7839(3) 0.0643(10) Uani d . 1 . .
H H18A 0.3933 -0.0875 0.8275 0.096 Uiso calc R 1 . .
H H18B 0.3389 -0.0830 0.7205 0.096 Uiso calc R 1 . .
H H18C 0.2527 -0.1157 0.7894 0.096 Uiso calc R 1 . .
C C19 0.0456(3) 0.2354(3) 0.5983(3) 0.0555(9) Uani d . 1 . .
H H19A -0.0037 0.1815 0.5397 0.067 Uiso calc R 1 . .
H H19B -0.0105 0.2259 0.6374 0.067 Uiso calc R 1 . .
C C20 0.0937(3) 0.3622(3) 0.5749(2) 0.0405(7) Uani d . 1 . .
C C21 -0.1059(5) 0.8059(4) 0.0225(4) 0.1040(18) Uani d . 1 . .
H H21A -0.1436 0.8415 -0.0243 0.156 Uiso calc R 1 . .
H H21B -0.0176 0.8419 0.0294 0.156 Uiso calc R 1 . .
H H21C -0.1212 0.8195 0.0819 0.156 Uiso calc R 1 . .
C C22 -0.1141(4) 0.6150(4) 0.0525(3) 0.0619(10) Uani d . 1 . .
C C23 -0.0238(4) 0.6649(4) 0.1381(3) 0.0674(11) Uani d . 1 . .
H H23A 0.0099 0.7471 0.1584 0.081 Uiso calc R 1 . .
C C24 0.0166(4) 0.5926(4) 0.1936(3) 0.0626(10) Uani d . 1 . .
H H24A 0.0772 0.6267 0.2508 0.075 Uiso calc R 1 . .
C C25 -0.0327(3) 0.4709(3) 0.1643(2) 0.0505(9) Uani d . 1 . .
C C26 -0.1208(3) 0.4213(4) 0.0791(3) 0.0609(10) Uani d . 1 . .
H H26A -0.1533 0.3393 0.0589 0.073 Uiso calc R 1 . .
C C27 -0.1623(4) 0.4931(4) 0.0224(3) 0.0651(10) Uani d . 1 . .
C C28 -0.2940(5) 0.3346(5) -0.1046(4) 0.1117(19) Uani d . 1 . .
H H28A -0.3547 0.3192 -0.1639 0.168 Uiso calc R 1 . .
H H28B -0.3318 0.2802 -0.0628 0.168 Uiso calc R 1 . .
H H28C -0.2257 0.3227 -0.1149 0.168 Uiso calc R 1 . .
C C29 0.0135(3) 0.3945(3) 0.2268(2) 0.0553(9) Uani d . 1 . .
H H29A 0.0978 0.4133 0.2250 0.066 Uiso calc R 1 . .
H H29B -0.0391 0.3097 0.2030 0.066 Uiso calc R 1 . .
C C30 0.0115(3) 0.4185(3) 0.3286(2) 0.0473(8) Uani d . 1 . .
C C31 0.4017(4) 0.6446(3) 0.4185(3) 0.0638(10) Uani d . 1 . .
H H31A 0.3370 0.6388 0.3679 0.077 Uiso calc R 1 . .
C C32 0.5118(4) 0.6525(4) 0.4003(3) 0.0741(12) Uani d . 1 . .
H H32A 0.5205 0.6538 0.3390 0.089 Uiso calc R 1 . .
C C33 0.6049(4) 0.6581(3) 0.4738(4) 0.0760(13) Uani d . 1 . .
H H33A 0.6773 0.6611 0.4626 0.091 Uiso calc R 1 . .
C C34 0.5935(3) 0.6595(3) 0.5658(3) 0.0620(11) Uani d . 1 . .
C C35 0.6869(3) 0.6620(4) 0.6466(4) 0.0800(14) Uani d . 1 . .
H H35A 0.7584 0.6600 0.6378 0.096 Uiso calc R 1 . .
C C36 0.6733(4) 0.6672(4) 0.7337(4) 0.0773(13) Uani d . 1 . .
H H36A 0.7353 0.6686 0.7846 0.093 Uiso calc R 1 . .
C C37 0.5655(3) 0.6707(3) 0.7505(3) 0.0567(10) Uani d . 1 . .
C C38 0.5496(4) 0.6802(3) 0.8402(3) 0.0664(11) Uani d . 1 . .
H H38A 0.6120 0.6869 0.8931 0.080 Uiso calc R 1 . .
C C39 0.4428(4) 0.6796(3) 0.8510(3) 0.0630(10) Uani d . 1 . .
H H39A 0.4315 0.6863 0.9110 0.076 Uiso calc R 1 . .
C C40 0.3506(3) 0.6686(3) 0.7704(2) 0.0537(9) Uani d . 1 . .
H H40A 0.2772 0.6666 0.7785 0.064 Uiso calc R 1 . .
C C41 0.4684(3) 0.6621(3) 0.6729(3) 0.0457(8) Uani d . 1 . .
C C42 0.4820(3) 0.6547(3) 0.5790(3) 0.0508(9) Uani d . 1 . .

loop_
_atom_site_aniso_label
_atom_site_aniso_U_11
_atom_site_aniso_U_22
_atom_site_aniso_U_33
_atom_site_aniso_U_12
_atom_site_aniso_U_13
_atom_site_aniso_U_23
Dy 0.04383(10) 0.06268(12) 0.04051(10) 0.03999(8) 0.01945(7) 0.02237(7)
N1 0.0516(17) 0.0574(18) 0.0621(18) 0.0350(14) 0.0295(15) 0.0213(14)
O1 0.094(2) 0.120(3) 0.0521(16) 0.0582(19) 0.0282(15) 0.0339(16)
C1 0.144(5) 0.128(4) 0.059(3) 0.074(4) 0.047(3) 0.027(3)
N2 0.0432(15) 0.0532(17) 0.0548(17) 0.0325(13) 0.0146(13) 0.0193(13)
C2 0.062(2) 0.063(2) 0.044(2) 0.0268(19) 0.0177(18) 0.0211(17)
O2 0.0745(18) 0.105(2) 0.081(2) 0.0553(17) 0.0263(16) 0.0420(17)
O3 0.0806(17) 0.0676(16) 0.0394(13) 0.0464(14) 0.0205(12) 0.0201(11)
C3 0.071(3) 0.082(3) 0.058(2) 0.044(2) 0.030(2) 0.021(2)
O4 0.0591(14) 0.0579(14) 0.0413(12) 0.0367(12) 0.0198(11) 0.0157(11)
C4 0.069(2) 0.077(3) 0.061(2) 0.044(2) 0.020(2) 0.026(2)
O5 0.0830(18) 0.0541(15) 0.0560(15) 0.0393(14) -0.0142(13) 0.0010(12)
C5 0.061(2) 0.047(2) 0.051(2) 0.0238(17) 0.0186(18) 0.0141(16)
O6 0.0590(14) 0.0567(15) 0.0538(14) 0.0407(12) 0.0028(11) 0.0115(11)
C6 0.064(2) 0.053(2) 0.056(2) 0.0290(18) 0.0279(18) 0.0168(17)
O7 0.0439(13) 0.0618(15) 0.0610(15) 0.0380(12) 0.0175(11) 0.0249(12)
C7 0.057(2) 0.055(2) 0.062(2) 0.0280(18) 0.0192(19) 0.0238(18)
O8 0.0490(13) 0.0713(15) 0.0457(13) 0.0476(12) 0.0207(10) 0.0274(11)
C8 0.070(3) 0.091(3) 0.118(4) 0.049(3) 0.028(3) 0.030(3)
O9 0.102(2) 0.089(2) 0.0710(19) 0.0555(19) 0.0011(16) 0.0217(16)
C9 0.075(3) 0.055(2) 0.048(2) 0.0282(19) 0.0167(19) 0.0128(17)
C10 0.0458(19) 0.064(2) 0.0439(19) 0.0392(17) 0.0139(15) 0.0185(17)
O10 0.097(2) 0.094(2) 0.083(2) 0.0435(19) -0.0172(18) -0.0099(19)
O11 0.0475(13) 0.0701(16) 0.0469(13) 0.0390(12) 0.0223(11) 0.0186(12)
C11 0.104(4) 0.055(3) 0.082(3) 0.042(2) -0.015(3) -0.009(2)
C12 0.0491(19) 0.0464(19) 0.0419(18) 0.0250(16) 0.0090(15) 0.0118(15)
O12 0.0482(13) 0.0853(17) 0.0423(13) 0.0424(13) 0.0176(11) 0.0165(12)
C13 0.055(2) 0.0414(18) 0.051(2) 0.0293(16) 0.0150(16) 0.0160(15)
C14 0.0441(18) 0.050(2) 0.052(2) 0.0282(16) 0.0104(16) 0.0193(16)
C15 0.064(2) 0.064(2) 0.049(2) 0.040(2) -0.0061(17) -0.0015(18)
C16 0.064(2) 0.060(2) 0.050(2) 0.0435(19) 0.0037(17) 0.0023(17)
C17 0.0449(18) 0.0499(19) 0.0435(18) 0.0303(16) 0.0138(15) 0.0157(15)
C18 0.086(3) 0.062(2) 0.063(2) 0.053(2) 0.011(2) 0.0158(19)
C19 0.0443(19) 0.057(2) 0.070(2) 0.0320(17) 0.0051(17) 0.0160(18)
C20 0.0462(19) 0.060(2) 0.0358(17) 0.0395(17) 0.0145(14) 0.0159(15)
C21 0.128(4) 0.084(4) 0.100(4) 0.055(3) 0.013(3) 0.043(3)
C22 0.069(2) 0.075(3) 0.046(2) 0.038(2) 0.0133(19) 0.018(2)
C23 0.080(3) 0.065(3) 0.054(2) 0.034(2) 0.010(2) 0.014(2)
C24 0.069(2) 0.070(3) 0.047(2) 0.033(2) 0.0083(18) 0.0149(19)
C25 0.054(2) 0.072(3) 0.0380(18) 0.0337(19) 0.0226(16) 0.0158(17)
C26 0.063(2) 0.069(3) 0.055(2) 0.032(2) 0.0169(19) 0.0088(19)
C27 0.061(2) 0.083(3) 0.056(2) 0.038(2) 0.0115(19) 0.016(2)
C28 0.097(4) 0.124(5) 0.082(4) 0.038(3) -0.007(3) -0.026(3)
C29 0.064(2) 0.077(3) 0.048(2) 0.047(2) 0.0249(17) 0.0145(18)
C30 0.059(2) 0.068(2) 0.0456(19) 0.0481(19) 0.0263(18) 0.0253(17)
C31 0.068(2) 0.076(3) 0.074(3) 0.045(2) 0.041(2) 0.025(2)
C32 0.076(3) 0.074(3) 0.099(3) 0.040(2) 0.059(3) 0.017(2)
C33 0.051(2) 0.057(2) 0.137(4) 0.028(2) 0.050(3) 0.007(3)
C34 0.042(2) 0.047(2) 0.106(3) 0.0225(17) 0.033(2) 0.007(2)
C35 0.0288(19) 0.060(3) 0.149(5) 0.0246(18) 0.012(2) -0.007(3)
C36 0.043(2) 0.064(3) 0.118(4) 0.029(2) 0.000(2) -0.004(3)
C37 0.0387(19) 0.042(2) 0.085(3) 0.0208(16) 0.0018(19) 0.0102(19)
C38 0.057(2) 0.054(2) 0.076(3) 0.0277(19) -0.010(2) 0.015(2)
C39 0.066(2) 0.066(3) 0.056(2) 0.036(2) 0.0031(19) 0.0160(19)
C40 0.055(2) 0.064(2) 0.054(2) 0.0370(18) 0.0116(17) 0.0190(18)
C41 0.0385(17) 0.0358(17) 0.067(2) 0.0211(14) 0.0123(16) 0.0159(16)
C42 0.0382(18) 0.0408(19) 0.085(3) 0.0241(15) 0.0231(18) 0.0175(18)

loop_
_atom_type_symbol
_atom_type_description
_atom_type_scat_dispersion_real
_atom_type_scat_dispersion_imag
_atom_type_scat_source
C C 0.0033 0.0016 'International Tables Vol C Tables 4.2.6.8 and 6.1.1.4'
H H 0.0000 0.0000 'International Tables Vol C Tables 4.2.6.8 and 6.1.1.4'
Dy Dy -0.1892 4.4098 'International Tables Vol C Tables 4.2.6.8 and 6.1.1.4'
N N 0.0061 0.0033 'International Tables Vol C Tables 4.2.6.8 and 6.1.1.4'
O O 0.0106 0.0060 'International Tables Vol C Tables 4.2.6.8 and 6.1.1.4'

loop_
_geom_angle_atom_site_label_1
_geom_angle_atom_site_label_2
_geom_angle_atom_site_label_3
_geom_angle_site_symmetry_1
_geom_angle_site_symmetry_3
_geom_angle
_geom_angle_publ_flag
O8 Dy O12 2_566 2_566 75.76(7) ?
O8 Dy O11 2_566 . 75.61(8) ?
O12 Dy O11 2_566 . 138.17(8) ?
O8 Dy O3 2_566 . 89.20(8) ?
O12 Dy O3 2_566 . 79.24(8) ?
O11 Dy O3 . . 129.88(7) ?
O8 Dy O4 2_566 . 75.39(7) ?
O12 Dy O4 2_566 . 124.07(8) ?
O11 Dy O4 . . 76.27(7) ?
O3 Dy O4 . . 53.63(7) ?
O8 Dy O7 2_566 . 124.00(7) ?
O12 Dy O7 2_566 . 93.54(8) ?
O11 Dy O7 . . 78.13(8) ?
O3 Dy O7 . . 143.46(8) ?
O4 Dy O7 . . 142.07(7) ?
O8 Dy O8 2_566 . 73.21(8) ?
O12 Dy O8 2_566 . 71.42(8) ?
O11 Dy O8 . . 71.51(7) ?
O3 Dy O8 . . 148.60(8) ?
O4 Dy O8 . . 139.39(7) ?
O7 Dy O8 . . 51.68(7) ?
O8 Dy N1 2_566 . 141.81(8) ?
O12 Dy N1 2_566 . 139.40(9) ?
O11 Dy N1 . . 79.07(8) ?
O3 Dy N1 . . 85.52(9) ?
O4 Dy N1 . . 71.12(8) ?
O7 Dy N1 . . 76.92(8) ?
O8 Dy N1 . . 124.31(8) ?
O8 Dy N2 2_566 . 150.45(8) ?
O12 Dy N2 2_566 . 76.08(8) ?
O11 Dy N2 . . 133.00(8) ?
O3 Dy N2 . . 76.91(8) ?
O4 Dy N2 . . 114.21(8) ?
O7 Dy N2 . . 66.60(8) ?
O8 Dy N2 . . 105.80(7) ?
N1 Dy N2 . . 63.83(9) ?
O8 Dy C10 2_566 . 81.72(8) ?
O12 Dy C10 2_566 . 102.46(9) ?
O11 Dy C10 . . 102.86(9) ?
O3 Dy C10 . . 27.04(8) ?
O4 Dy C10 . . 26.60(8) ?
O7 Dy C10 . . 152.75(8) ?
O8 Dy C10 . . 154.93(8) ?
N1 Dy C10 . . 76.57(9) ?
N2 Dy C10 . . 95.80(9) ?
O8 Dy C20 2_566 . 99.15(8) ?
O12 Dy C20 2_566 . 81.93(8) ?
O11 Dy C20 . . 73.28(8) ?
O3 Dy C20 . . 156.83(8) ?
O4 Dy C20 . . 149.44(8) ?
O7 Dy C20 . . 25.34(7) ?
O8 Dy C20 . . 26.35(7) ?
N1 Dy C20 . . 100.38(9) ?
N2 Dy C20 . . 85.57(8) ?
C10 Dy C20 . . 175.59(9) ?
O8 Dy Dy 2_566 2_566 38.37(5) ?
O12 Dy Dy 2_566 2_566 69.31(5) ?
O11 Dy Dy . 2_566 69.27(5) ?
O3 Dy Dy . 2_566 123.04(6) ?
O4 Dy Dy . 2_566 109.98(5) ?
O7 Dy Dy . 2_566 86.08(5) ?
O8 Dy Dy . 2_566 34.84(5) ?
N1 Dy Dy . 2_566 146.56(7) ?
N2 Dy Dy . 2_566 134.08(6) ?
C10 Dy Dy . 2_566 120.10(6) ?
C20 Dy Dy . 2_566 60.91(6) ?
C31 N1 C42 . . 118.8(3) ?
C31 N1 Dy . . 121.0(2) ?
C42 N1 Dy . . 119.9(2) ?
C2 O1 C1 . . 117.3(3) ?
O1 C1 H1A . . 109.5 ?
O1 C1 H1B . . 109.5 ?
H1A C1 H1B . . 109.5 ?
O1 C1 H1C . . 109.5 ?
H1A C1 H1C . . 109.5 ?
H1B C1 H1C . . 109.5 ?
C40 N2 C41 . . 117.1(3) ?
C40 N2 Dy . . 124.0(2) ?
C41 N2 Dy . . 118.0(2) ?
C3 C2 O1 . . 125.5(4) ?
C3 C2 C7 . . 119.7(3) ?
O1 C2 C7 . . 114.8(3) ?
C7 O2 C8 . . 117.9(3) ?
C10 O3 Dy . . 94.1(2) ?
C2 C3 C4 . . 120.2(4) ?
C2 C3 H3A . . 119.9 ?
C4 C3 H3A . . 119.9 ?
C10 O4 Dy . . 91.09(19) ?
C3 C4 C5 . . 120.8(4) ?
C3 C4 H4A . . 119.6 ?
C5 C4 H4A . . 119.6 ?
C12 O5 C11 . . 117.3(3) ?
C6 C5 C4 . . 118.4(3) ?
C6 C5 C9 . . 120.5(3) ?
C4 C5 C9 . . 121.1(4) ?
C17 O6 C18 . . 116.2(3) ?
C5 C6 C7 . . 121.5(3) ?
C5 C6 H6A . . 119.2 ?
C7 C6 H6A . . 119.2 ?
C20 O7 Dy . . 95.75(19) ?
O2 C7 C6 . . 125.4(4) ?
O2 C7 C2 . . 115.2(3) ?
C6 C7 C2 . . 119.3(4) ?
C20 O8 Dy . 2_566 158.0(2) ?
C20 O8 Dy . . 92.64(19) ?
Dy O8 Dy 2_566 . 106.79(8) ?
O2 C8 H8A . . 109.5 ?
O2 C8 H8B . . 109.5 ?
H8A C8 H8B . . 109.5 ?
O2 C8 H8C . . 109.5 ?
H8A C8 H8C . . 109.5 ?
H8B C8 H8C . . 109.5 ?
C22 O9 C21 . . 116.9(3) ?
C5 C9 C10 . . 115.4(3) ?
C5 C9 H9A . . 108.4 ?
C10 C9 H9A . . 108.4 ?
C5 C9 H9B . . 108.4 ?
C10 C9 H9B . . 108.4 ?
H9A C9 H9B . . 107.5 ?
O4 C10 O3 . . 121.1(3) ?
O4 C10 C9 . . 121.1(3) ?
O3 C10 C9 . . 117.8(3) ?
O4 C10 Dy . . 62.31(17) ?
O3 C10 Dy . . 58.83(17) ?
C9 C10 Dy . . 176.4(2) ?
C27 O10 C28 . . 118.5(4) ?
C30 O11 Dy . . 135.4(2) ?
O5 C11 H11A . . 109.5 ?
O5 C11 H11B . . 109.5 ?
H11A C11 H11B . . 109.5 ?
O5 C11 H11C . . 109.5 ?
H11A C11 H11C . . 109.5 ?
H11B C11 H11C . . 109.5 ?
O5 C12 C13 . . 125.1(3) ?
O5 C12 C17 . . 115.2(3) ?
C13 C12 C17 . . 119.7(3) ?
C30 O12 Dy . 2_566 137.0(2) ?
C12 C13 C14 . . 121.6(3) ?
C12 C13 H13A . . 119.2 ?
C14 C13 H13A . . 119.2 ?
C15 C14 C13 . . 117.2(3) ?
C15 C14 C19 . . 121.4(3) ?
C13 C14 C19 . . 121.3(3) ?
C14 C15 C16 . . 121.9(3) ?
C14 C15 H15A . . 119.1 ?
C16 C15 H15A . . 119.1 ?
C17 C16 C15 . . 120.4(3) ?
C17 C16 H16A . . 119.8 ?
C15 C16 H16A . . 119.8 ?
C16 C17 O6 . . 124.6(3) ?
C16 C17 C12 . . 118.9(3) ?
O6 C17 C12 . . 116.4(3) ?
O6 C18 H18A . . 109.5 ?
O6 C18 H18B . . 109.5 ?
H18A C18 H18B . . 109.5 ?
O6 C18 H18C . . 109.5 ?
H18A C18 H18C . . 109.5 ?
H18B C18 H18C . . 109.5 ?
C20 C19 C14 . . 118.3(3) ?
C20 C19 H19A . . 107.7 ?
C14 C19 H19A . . 107.7 ?
C20 C19 H19B . . 107.7 ?
C14 C19 H19B . . 107.7 ?
H19A C19 H19B . . 107.1 ?
O7 C20 O8 . . 119.9(3) ?
O7 C20 C19 . . 123.0(3) ?
O8 C20 C19 . . 117.1(3) ?
O7 C20 Dy . . 58.91(17) ?
O8 C20 Dy . . 61.01(16) ?
C19 C20 Dy . . 177.8(2) ?
O9 C21 H21A . . 109.5 ?
O9 C21 H21B . . 109.5 ?
H21A C21 H21B . . 109.5 ?
O9 C21 H21C . . 109.5 ?
H21A C21 H21C . . 109.5 ?
H21B C21 H21C . . 109.5 ?
O9 C22 C27 . . 116.4(3) ?
O9 C22 C23 . . 124.1(4) ?
C27 C22 C23 . . 119.4(4) ?
C22 C23 C24 . . 120.3(4) ?
C22 C23 H23A . . 119.9 ?
C24 C23 H23A . . 119.9 ?
C25 C24 C23 . . 120.4(3) ?
C25 C24 H24A . . 119.8 ?
C23 C24 H24A . . 119.8 ?
C26 C25 C24 . . 119.6(4) ?
C26 C25 C29 . . 121.4(3) ?
C24 C25 C29 . . 119.0(3) ?
C25 C26 C27 . . 120.6(4) ?
C25 C26 H26A . . 119.7 ?
C27 C26 H26A . . 119.7 ?
C22 C27 O10 . . 114.7(4) ?
C22 C27 C26 . . 119.7(4) ?
O10 C27 C26 . . 125.6(4) ?
O10 C28 H28A . . 109.5 ?
O10 C28 H28B . . 109.5 ?
H28A C28 H28B . . 109.5 ?
O10 C28 H28C . . 109.5 ?
H28A C28 H28C . . 109.5 ?
H28B C28 H28C . . 109.5 ?
C25 C29 C30 . . 110.7(3) ?
C25 C29 H29A . . 109.5 ?
C30 C29 H29A . . 109.5 ?
C25 C29 H29B . . 109.5 ?
C30 C29 H29B . . 109.5 ?
H29A C29 H29B . . 108.1 ?
O11 C30 O12 . . 126.1(3) ?
O11 C30 C29 . . 117.6(3) ?
O12 C30 C29 . . 116.2(3) ?
N1 C31 C32 . . 122.4(4) ?
N1 C31 H31A . . 118.8 ?
C32 C31 H31A . . 118.8 ?
C33 C32 C31 . . 118.8(4) ?
C33 C32 H32A . . 120.6 ?
C31 C32 H32A . . 120.6 ?
C32 C33 C34 . . 120.7(4) ?
C32 C33 H33A . . 119.6 ?
C34 C33 H33A . . 119.6 ?
C33 C34 C42 . . 117.3(4) ?
C33 C34 C35 . . 123.6(4) ?
C42 C34 C35 . . 119.0(4) ?
C36 C35 C34 . . 121.3(4) ?
C36 C35 H35A . . 119.4 ?
C34 C35 H35A . . 119.4 ?
C35 C36 C37 . . 121.3(4) ?
C35 C36 H36A . . 119.3 ?
C37 C36 H36A . . 119.3 ?
C38 C37 C41 . . 117.5(3) ?
C38 C37 C36 . . 123.1(4) ?
C41 C37 C36 . . 119.4(4) ?
C39 C38 C37 . . 120.1(3) ?
C39 C38 H38A . . 120.0 ?
C37 C38 H38A . . 120.0 ?
C38 C39 C40 . . 118.7(4) ?
C38 C39 H39A . . 120.7 ?
C40 C39 H39A . . 120.7 ?
N2 C40 C39 . . 123.9(4) ?
N2 C40 H40A . . 118.0 ?
C39 C40 H40A . . 118.0 ?
N2 C41 C37 . . 122.8(3) ?
N2 C41 C42 . . 117.8(3) ?
C37 C41 C42 . . 119.4(3) ?
N1 C42 C34 . . 121.9(4) ?
N1 C42 C41 . . 118.7(3) ?
C34 C42 C41 . . 119.4(3) ?

loop_
_geom_bond_atom_site_label_1
_geom_bond_atom_site_label_2
_geom_bond_site_symmetry_2
_geom_bond_distance
_geom_bond_publ_flag
Dy O8 2_566 2.320(2) ?
Dy O12 2_566 2.343(2) ?
Dy O11 . 2.350(2) ?
Dy O3 . 2.385(2) ?
Dy O4 . 2.462(2) ?
Dy O7 . 2.478(2) ?
Dy O8 . 2.521(2) ?
Dy N1 . 2.536(3) ?
Dy N2 . 2.607(3) ?
Dy C10 . 2.780(3) ?
Dy C20 . 2.879(3) ?
Dy Dy 2_566 3.8882(3) ?
N1 C31 . 1.320(4) ?
N1 C42 . 1.363(4) ?
O1 C2 . 1.374(4) ?
O1 C1 . 1.408(5) ?
C1 H1A . 0.9600 ?
C1 H1B . 0.9600 ?
C1 H1C . 0.9600 ?
N2 C40 . 1.324(4) ?
N2 C41 . 1.355(4) ?
C2 C3 . 1.360(5) ?
C2 C7 . 1.397(5) ?
O2 C7 . 1.361(4) ?
O2 C8 . 1.423(5) ?
O3 C10 . 1.267(4) ?
C3 C4 . 1.379(5) ?
C3 H3A . 0.9300 ?
O4 C10 . 1.245(4) ?
C4 C5 . 1.385(5) ?
C4 H4A . 0.9300 ?
O5 C12 . 1.369(4) ?
O5 C11 . 1.413(4) ?
C5 C6 . 1.369(5) ?
C5 C9 . 1.500(5) ?
O6 C17 . 1.366(4) ?
O6 C18 . 1.423(4) ?
C6 C7 . 1.374(5) ?
C6 H6A . 0.9300 ?
O7 C20 . 1.238(4) ?
O8 C20 . 1.279(3) ?
O8 Dy 2_566 2.320(2) ?
C8 H8A . 0.9600 ?
C8 H8B . 0.9600 ?
C8 H8C . 0.9600 ?
O9 C22 . 1.360(4) ?
O9 C21 . 1.427(5) ?
C9 C10 . 1.509(5) ?
C9 H9A . 0.9700 ?
C9 H9B . 0.9700 ?
O10 C27 . 1.383(5) ?
O10 C28 . 1.391(6) ?
O11 C30 . 1.255(4) ?
C11 H11A . 0.9600 ?
C11 H11B . 0.9600 ?
C11 H11C . 0.9600 ?
C12 C13 . 1.383(4) ?
C12 C17 . 1.395(4) ?
O12 C30 . 1.257(4) ?
O12 Dy 2_566 2.343(2) ?
C13 C14 . 1.385(4) ?
C13 H13A . 0.9300 ?
C14 C15 . 1.377(5) ?
C14 C19 . 1.505(4) ?
C15 C16 . 1.383(4) ?
C15 H15A . 0.9300 ?
C16 C17 . 1.366(4) ?
C16 H16A . 0.9300 ?
C18 H18A . 0.9600 ?
C18 H18B . 0.9600 ?
C18 H18C . 0.9600 ?
C19 C20 . 1.499(5) ?
C19 H19A . 0.9700 ?
C19 H19B . 0.9700 ?
C21 H21A . 0.9600 ?
C21 H21B . 0.9600 ?
C21 H21C . 0.9600 ?
C22 C27 . 1.382(5) ?
C22 C23 . 1.388(5) ?
C23 C24 . 1.390(5) ?
C23 H23A . 0.9300 ?
C24 C25 . 1.375(5) ?
C24 H24A . 0.9300 ?
C25 C26 . 1.374(5) ?
C25 C29 . 1.519(5) ?
C26 C27 . 1.401(5) ?
C26 H26A . 0.9300 ?
C28 H28A . 0.9600 ?
C28 H28B . 0.9600 ?
C28 H28C . 0.9600 ?
C29 C30 . 1.525(4) ?
C29 H29A . 0.9700 ?
C29 H29B . 0.9700 ?
C31 C32 . 1.406(5) ?
C31 H31A . 0.9300 ?
C32 C33 . 1.355(6) ?
C32 H32A . 0.9300 ?
C33 C34 . 1.389(6) ?
C33 H33A . 0.9300 ?
C34 C42 . 1.408(4) ?
C34 C35 . 1.436(6) ?
C35 C36 . 1.331(6) ?
C35 H35A . 0.9300 ?
C36 C37 . 1.424(5) ?
C36 H36A . 0.9300 ?
C37 C38 . 1.385(5) ?
C37 C41 . 1.411(5) ?
C38 C39 . 1.359(5) ?
C38 H38A . 0.9300 ?
C39 C40 . 1.394(5) ?
C39 H39A . 0.9300 ?
C40 H40A . 0.9300 ?
C41 C42 . 1.432(5) ?

loop_
_geom_hbond_atom_site_label_D
_geom_hbond_atom_site_label_H
_geom_hbond_atom_site_label_A
_geom_hbond_site_symmetry_A
_geom_hbond_distance_DH
_geom_hbond_distance_HA
_geom_hbond_distance_DA
_geom_hbond_angle_DHA
C1 H1A O6 1_564 0.96 2.54 3.320(5) 138.1
C16 H16A O3 1_545 0.93 2.53 3.425(4) 160.9
C18 H18B O3 1_545 0.96 2.36 3.262(4) 156.3
C21 H21A O1 2_575 0.96 2.49 3.362(6) 150.5
C21 H21A O2 2_575 0.96 2.43 3.214(5) 138.9
C33 H33A O7 2_666 0.93 2.38 3.231(4) 152.7
C31 H31A O4 . 0.93 2.52 2.977(4) 110.6

loop_
_geom_torsion_atom_site_label_1
_geom_torsion_atom_site_label_2
_geom_torsion_atom_site_label_3
_geom_torsion_atom_site_label_4
_geom_torsion_site_symmetry_1
_geom_torsion_site_symmetry_2
_geom_torsion_site_symmetry_3
_geom_torsion_site_symmetry_4
_geom_torsion
_geom_torsion_publ_flag
O8 Dy N1 C31 2_566 . . . -15.6(3) ?
O12 Dy N1 C31 2_566 . . . -166.3(2) ?
O11 Dy N1 C31 . . . . 33.5(3) ?
O3 Dy N1 C31 . . . . -98.5(3) ?
O4 Dy N1 C31 . . . . -45.5(3) ?
O7 Dy N1 C31 . . . . 113.7(3) ?
O8 Dy N1 C31 . . . . 92.0(3) ?
N2 Dy N1 C31 . . . . -176.1(3) ?
C10 Dy N1 C31 . . . . -72.7(3) ?
C20 Dy N1 C31 . . . . 104.1(3) ?
Dy Dy N1 C31 2_566 . . . 52.4(3) ?
O8 Dy N1 C42 2_566 . . . 171.3(2) ?
O12 Dy N1 C42 2_566 . . . 20.6(3) ?
O11 Dy N1 C42 . . . . -139.6(2) ?
O3 Dy N1 C42 . . . . 88.3(2) ?
O4 Dy N1 C42 . . . . 141.3(3) ?
O7 Dy N1 C42 . . . . -59.4(2) ?
O8 Dy N1 C42 . . . . -81.1(3) ?
N2 Dy N1 C42 . . . . 10.7(2) ?
C10 Dy N1 C42 . . . . 114.2(3) ?
C20 Dy N1 C42 . . . . -69.1(2) ?
Dy Dy N1 C42 2_566 . . . -120.8(2) ?
O8 Dy N2 C40 2_566 . . . 24.7(3) ?
O12 Dy N2 C40 2_566 . . . 6.7(3) ?
O11 Dy N2 C40 . . . . -138.2(2) ?
O3 Dy N2 C40 . . . . 88.7(3) ?
O4 Dy N2 C40 . . . . 128.1(3) ?
O7 Dy N2 C40 . . . . -93.5(3) ?
O8 Dy N2 C40 . . . . -59.0(3) ?
N1 Dy N2 C40 . . . . -179.9(3) ?
C10 Dy N2 C40 . . . . 108.1(3) ?
C20 Dy N2 C40 . . . . -76.1(3) ?
Dy Dy N2 C40 2_566 . . . -35.0(3) ?
O8 Dy N2 C41 2_566 . . . -166.39(19) ?
O12 Dy N2 C41 2_566 . . . 175.6(2) ?
O11 Dy N2 C41 . . . . 30.7(3) ?
O3 Dy N2 C41 . . . . -102.4(2) ?
O4 Dy N2 C41 . . . . -63.0(2) ?
O7 Dy N2 C41 . . . . 75.4(2) ?
O8 Dy N2 C41 . . . . 109.9(2) ?
N1 Dy N2 C41 . . . . -11.0(2) ?
C10 Dy N2 C41 . . . . -83.0(2) ?
C20 Dy N2 C41 . . . . 92.8(2) ?
Dy Dy N2 C41 2_566 . . . 133.93(19) ?
C1 O1 C2 C3 . . . . -4.0(6) ?
C1 O1 C2 C7 . . . . 175.2(4) ?
O8 Dy O3 C10 2_566 . . . -73.18(19) ?
O12 Dy O3 C10 2_566 . . . -148.8(2) ?
O11 Dy O3 C10 . . . . -2.8(2) ?
O4 Dy O3 C10 . . . . -0.82(17) ?
O7 Dy O3 C10 . . . . 129.84(19) ?
O8 Dy O3 C10 . . . . -127.92(19) ?
N1 Dy O3 C10 . . . . 68.97(19) ?
N2 Dy O3 C10 . . . . 133.1(2) ?
C20 Dy O3 C10 . . . . 175.0(2) ?
Dy Dy O3 C10 2_566 . . . -92.39(18) ?
O1 C2 C3 C4 . . . . 177.7(4) ?
C7 C2 C3 C4 . . . . -1.5(6) ?
O8 Dy O4 C10 2_566 . . . 100.86(19) ?
O12 Dy O4 C10 2_566 . . . 39.8(2) ?
O11 Dy O4 C10 . . . . 179.28(19) ?
O3 Dy O4 C10 . . . . 0.83(17) ?
O7 Dy O4 C10 . . . . -131.87(19) ?
O8 Dy O4 C10 . . . . 141.16(18) ?
N1 Dy O4 C10 . . . . -97.76(19) ?
N2 Dy O4 C10 . . . . -49.4(2) ?
C20 Dy O4 C10 . . . . -175.94(18) ?
Dy Dy O4 C10 2_566 . . . 117.75(17) ?
C2 C3 C4 C5 . . . . 0.6(6) ?
C3 C4 C5 C6 . . . . 0.7(6) ?
C3 C4 C5 C9 . . . . 178.8(3) ?
C4 C5 C6 C7 . . . . -1.0(5) ?
C9 C5 C6 C7 . . . . -179.1(3) ?
O8 Dy O7 C20 2_566 . . . -12.6(2) ?
O12 Dy O7 C20 2_566 . . . 62.65(19) ?
O11 Dy O7 C20 . . . . -75.93(19) ?
O3 Dy O7 C20 . . . . 139.31(19) ?
O4 Dy O7 C20 . . . . -124.29(19) ?
O8 Dy O7 C20 . . . . -0.23(17) ?
N1 Dy O7 C20 . . . . -157.3(2) ?
N2 Dy O7 C20 . . . . 135.8(2) ?
C10 Dy O7 C20 . . . . -171.0(2) ?
Dy Dy O7 C20 2_566 . . . -6.31(18) ?
C8 O2 C7 C6 . . . . -9.5(6) ?
C8 O2 C7 C2 . . . . 172.6(4) ?
C5 C6 C7 O2 . . . . -177.7(3) ?
C5 C6 C7 C2 . . . . 0.1(5) ?
C3 C2 C7 O2 . . . . 179.2(3) ?
O1 C2 C7 O2 . . . . -0.1(5) ?
C3 C2 C7 C6 . . . . 1.2(6) ?
O1 C2 C7 C6 . . . . -178.1(3) ?
O8 Dy O8 C20 2_566 . . . 169.6(2) ?
O12 Dy O8 C20 2_566 . . . -110.19(18) ?
O11 Dy O8 C20 . . . . 89.53(18) ?
O3 Dy O8 C20 . . . . -131.90(19) ?
O4 Dy O8 C20 . . . . 128.75(17) ?
O7 Dy O8 C20 . . . . 0.23(16) ?
N1 Dy O8 C20 . . . . 27.6(2) ?
N2 Dy O8 C20 . . . . -41.22(18) ?
C10 Dy O8 C20 . . . . 170.3(2) ?
Dy Dy O8 C20 2_566 . . . 169.6(2) ?
O8 Dy O8 Dy 2_566 . . 2_566 0.0 ?
O12 Dy O8 Dy 2_566 . . 2_566 80.24(9) ?
O11 Dy O8 Dy . . . 2_566 -80.05(9) ?
O3 Dy O8 Dy . . . 2_566 58.52(16) ?
O4 Dy O8 Dy . . . 2_566 -40.83(14) ?
O7 Dy O8 Dy . . . 2_566 -169.35(13) ?
N1 Dy O8 Dy . . . 2_566 -142.00(9) ?
N2 Dy O8 Dy . . . 2_566 149.20(9) ?
C10 Dy O8 Dy . . . 2_566 0.7(2) ?
C20 Dy O8 Dy . . . 2_566 -169.6(2) ?
C6 C5 C9 C10 . . . . 104.3(4) ?
C4 C5 C9 C10 . . . . -73.8(5) ?
Dy O4 C10 O3 . . . . -1.5(3) ?
Dy O4 C10 C9 . . . . 178.9(3) ?
Dy O3 C10 O4 . . . . 1.5(3) ?
Dy O3 C10 C9 . . . . -178.8(3) ?
C5 C9 C10 O4 . . . . 8.8(5) ?
C5 C9 C10 O3 . . . . -170.9(3) ?
O8 Dy C10 O4 2_566 . . . -73.80(18) ?
O12 Dy C10 O4 2_566 . . . -147.15(17) ?
O11 Dy C10 O4 . . . . -0.71(19) ?
O3 Dy C10 O4 . . . . -178.5(3) ?
O7 Dy C10 O4 . . . . 88.3(3) ?
O8 Dy C10 O4 . . . . -74.5(3) ?
N1 Dy C10 O4 . . . . 74.55(18) ?
N2 Dy C10 O4 . . . . 135.87(18) ?
Dy Dy C10 O4 2_566 . . . -74.02(19) ?
O8 Dy C10 O3 2_566 . . . 104.72(19) ?
O12 Dy C10 O3 2_566 . . . 31.4(2) ?
O11 Dy C10 O3 . . . . 177.81(18) ?
O4 Dy C10 O3 . . . . 178.5(3) ?
O7 Dy C10 O3 . . . . -93.2(3) ?
O8 Dy C10 O3 . . . . 104.1(2) ?
N1 Dy C10 O3 . . . . -106.9(2) ?
N2 Dy C10 O3 . . . . -45.61(19) ?
Dy Dy C10 O3 2_566 . . . 104.51(18) ?
O8 Dy O11 C30 2_566 . . . -22.2(3) ?
O12 Dy O11 C30 2_566 . . . 25.9(3) ?
O3 Dy O11 C30 . . . . -98.7(3) ?
O4 Dy O11 C30 . . . . -100.3(3) ?
O7 Dy O11 C30 . . . . 107.9(3) ?
O8 Dy O11 C30 . . . . 54.6(3) ?
N1 Dy O11 C30 . . . . -173.3(3) ?
N2 Dy O11 C30 . . . . 149.2(3) ?
C10 Dy O11 C30 . . . . -100.0(3) ?
C20 Dy O11 C30 . . . . 82.2(3) ?
Dy Dy O11 C30 2_566 . . . 17.6(3) ?
C11 O5 C12 C13 . . . . -14.3(5) ?
C11 O5 C12 C17 . . . . 166.5(3) ?
O5 C12 C13 C14 . . . . 179.8(3) ?
C17 C12 C13 C14 . . . . -1.0(5) ?
C12 C13 C14 C15 . . . . -3.1(5) ?
C12 C13 C14 C19 . . . . 173.6(3) ?
C13 C14 C15 C16 . . . . 4.9(5) ?
C19 C14 C15 C16 . . . . -171.9(3) ?
C14 C15 C16 C17 . . . . -2.4(6) ?
C15 C16 C17 O6 . . . . 178.3(3) ?
C15 C16 C17 C12 . . . . -1.9(5) ?
C18 O6 C17 C16 . . . . -17.1(5) ?
C18 O6 C17 C12 . . . . 163.1(3) ?
O5 C12 C17 C16 . . . . -177.2(3) ?
C13 C12 C17 C16 . . . . 3.6(5) ?
O5 C12 C17 O6 . . . . 2.7(4) ?
C13 C12 C17 O6 . . . . -176.6(3) ?
C15 C14 C19 C20 . . . . -127.0(4) ?
C13 C14 C19 C20 . . . . 56.4(5) ?
Dy O7 C20 O8 . . . . 0.4(3) ?
Dy O7 C20 C19 . . . . -178.8(3) ?
Dy O8 C20 O7 2_566 . . . 152.0(4) ?
Dy O8 C20 O7 . . . . -0.4(3) ?
Dy O8 C20 C19 2_566 . . . -28.7(7) ?
Dy O8 C20 C19 . . . . 178.8(3) ?
Dy O8 C20 Dy 2_566 . . . 152.4(5) ?
C14 C19 C20 O7 . . . . 7.9(5) ?
C14 C19 C20 O8 . . . . -171.3(3) ?
O8 Dy C20 O7 2_566 . . . 169.48(18) ?
O12 Dy C20 O7 2_566 . . . -116.45(19) ?
O11 Dy C20 O7 . . . . 97.62(19) ?
O3 Dy C20 O7 . . . . -80.6(3) ?
O4 Dy C20 O7 . . . . 92.8(2) ?
O8 Dy C20 O7 . . . . 179.6(3) ?
N1 Dy C20 O7 . . . . 22.5(2) ?
N2 Dy C20 O7 . . . . -39.90(19) ?
Dy Dy C20 O7 2_566 . . . 172.8(2) ?
O8 Dy C20 O8 2_566 . . . -10.1(2) ?
O12 Dy C20 O8 2_566 . . . 63.97(17) ?
O11 Dy C20 O8 . . . . -81.97(17) ?
O3 Dy C20 O8 . . . . 99.8(3) ?
O4 Dy C20 O8 . . . . -86.8(2) ?
O7 Dy C20 O8 . . . . -179.6(3) ?
N1 Dy C20 O8 . . . . -157.13(17) ?
N2 Dy C20 O8 . . . . 140.51(17) ?
Dy Dy C20 O8 2_566 . . . -6.79(14) ?
C21 O9 C22 C27 . . . . -177.9(4) ?
C21 O9 C22 C23 . . . . 0.8(6) ?
O9 C22 C23 C24 . . . . -179.5(4) ?
C27 C22 C23 C24 . . . . -0.8(6) ?
C22 C23 C24 C25 . . . . -0.1(6) ?
C23 C24 C25 C26 . . . . 1.0(5) ?
C23 C24 C25 C29 . . . . -179.9(3) ?
C24 C25 C26 C27 . . . . -1.0(5) ?
C29 C25 C26 C27 . . . . 180.0(3) ?
O9 C22 C27 O10 . . . . -0.5(5) ?
C23 C22 C27 O10 . . . . -179.3(4) ?
O9 C22 C27 C26 . . . . 179.7(3) ?
C23 C22 C27 C26 . . . . 0.9(6) ?
C28 O10 C27 C22 . . . . 173.1(4) ?
C28 O10 C27 C26 . . . . -7.1(6) ?
C25 C26 C27 C22 . . . . 0.0(6) ?
C25 C26 C27 O10 . . . . -179.8(4) ?
C26 C25 C29 C30 . . . . -131.6(3) ?
C24 C25 C29 C30 . . . . 49.3(4) ?
Dy O11 C30 O12 . . . . -24.2(5) ?
Dy O11 C30 C29 . . . . 154.3(2) ?
Dy O12 C30 O11 2_566 . . . 10.4(6) ?
Dy O12 C30 C29 2_566 . . . -168.1(2) ?
C25 C29 C30 O11 . . . . -104.8(3) ?
C25 C29 C30 O12 . . . . 73.9(4) ?
C42 N1 C31 C32 . . . . 0.4(5) ?
Dy N1 C31 C32 . . . . -172.8(3) ?
N1 C31 C32 C33 . . . . 1.6(6) ?
C31 C32 C33 C34 . . . . -1.7(6) ?
C32 C33 C34 C42 . . . . 0.1(6) ?
C32 C33 C34 C35 . . . . 178.2(4) ?
C33 C34 C35 C36 . . . . 177.8(4) ?
C42 C34 C35 C36 . . . . -4.1(6) ?
C34 C35 C36 C37 . . . . -0.1(7) ?
C35 C36 C37 C38 . . . . -177.8(4) ?
C35 C36 C37 C41 . . . . 3.4(6) ?
C41 C37 C38 C39 . . . . 0.7(5) ?
C36 C37 C38 C39 . . . . -178.1(4) ?
C37 C38 C39 C40 . . . . 0.4(6) ?
C41 N2 C40 C39 . . . . 0.9(5) ?
Dy N2 C40 C39 . . . . 169.9(3) ?
C38 C39 C40 N2 . . . . -1.3(6) ?
C40 N2 C41 C37 . . . . 0.3(5) ?
Dy N2 C41 C37 . . . . -169.4(2) ?
C40 N2 C41 C42 . . . . -179.5(3) ?
Dy N2 C41 C42 . . . . 10.8(4) ?
C38 C37 C41 N2 . . . . -1.1(5) ?
C36 C37 C41 N2 . . . . 177.8(3) ?
C38 C37 C41 C42 . . . . 178.7(3) ?
C36 C37 C41 C42 . . . . -2.4(5) ?
C31 N1 C42 C34 . . . . -2.2(5) ?
Dy N1 C42 C34 . . . . 171.0(2) ?
C31 N1 C42 C41 . . . . 176.6(3) ?
Dy N1 C42 C41 . . . . -10.1(4) ?
C33 C34 C42 N1 . . . . 2.0(5) ?
C35 C34 C42 N1 . . . . -176.3(3) ?
C33 C34 C42 C41 . . . . -176.8(3) ?
C35 C34 C42 C41 . . . . 4.9(5) ?
N2 C41 C42 N1 . . . . -0.8(4) ?
C37 C41 C42 N1 . . . . 179.4(3) ?
N2 C41 C42 C34 . . . . 178.1(3) ?
C37 C41 C42 C34 . . . . -1.7(5) ?
